data_2104539
loop_
_publ_author_name
'Marsh, Richard E.'

_publ_section_title
;
 Space groups <i>P</i>1 and <i>Cc</i>: how are they doing?
;
_journal_coeditor_code BK5088
_journal_issue 6
_journal_name_full 'Acta Crystallographica Section B'
_journal_page_first 782
_journal_page_last 783
_journal_paper_doi 10.1107/S0108768109046448
_journal_volume 65
_journal_year 2009
_chemical_formula_moiety 'Na, C16 H24 Ga N4 O8, 5(H2 O)'
_chemical_formula_sum 'C16 H34 Ga N4 Na O13'
_chemical_formula_weight 583.2
_chemical_name_systematic
;Sodium
 (1,4,7,10-tetraacetato-1,4,7,10-tetra-azacyclododecane-N,N',N",N'",O,O')
gallium(iii)
 pentahydrate
;
_space_group_IT_number 15
_symmetry_cell_setting monoclinic
_symmetry_space_group_name_Hall '-C 2yc'
_symmetry_space_group_name_H-M 'C 1 2/c 1'
_cell_angle_alpha 90.00
_cell_angle_beta 94.10
_cell_angle_gamma 90.00
_cell_formula_units_Z 4
_cell_length_a 15.171
_cell_length_b 14.962
_cell_length_c 10.068
_cell_measurement_reflns_used 24
_cell_measurement_temperature 183(2)
_cell_measurement_theta_max 14.8
_cell_measurement_theta_min 6.3
_cell_volume 2279.472
_diffrn_ambient_temperature 183(2)
_diffrn_radiation_monochromator graphite
_diffrn_radiation_source 'fine-focus sealed tube'
_diffrn_radiation_type MoK\a
_diffrn_radiation_wavelength 0.71073
_exptl_crystal_colour colourless
_exptl_crystal_density_diffrn 1.699
_exptl_crystal_description rod
_exptl_crystal_F_000 1216
_exptl_crystal_size_max 0.5
_exptl_crystal_size_mid 0.5
_exptl_crystal_size_min 0.5
_cod_data_source_file bk5088.cif
_cod_data_source_block NIYXID
_cod_depositor_comments
;
 Marking attached hydrogen atoms.

 Antanas Vaitkus,
 2017-08-02

The following automatic conversions were performed:
'_symmetry_cell_setting' value 'Monoclinic' changed to 'monoclinic'
according to '/home/saulius/struct/CIF-dictionaries/cif_core.dic'
dictionary named 'cif_core.dic' version 2.4.1 from 2010-06-29.

Automatic conversion script
Id: cif_fix_enum 1527 2010-12-29 10:47:43Z saulius 

The following automatic conversions were performed:

'_symmetry_cell_setting' value 'Monoclinic' changed to 'monoclinic'
according to /home/saulius/struct/CIF-dictionaries/cif_core.dic
dictionary named 'cif_core.dic' version 2.4.1 from 2010-06-29.

Automatic conversion script
Id: cif_fix_values 1715 2011-07-08 13:25:40Z adriana 
;
_cod_original_cell_volume 2279.5
_cod_original_sg_symbol_H-M C2/c
_cod_original_formula_sum 'C16 H34 Ga Na N4 O13'
_cod_database_code 2104539

loop_
_symmetry_equiv_pos_as_xyz
'x, y, z'
'x, -y, z+1/2'
'x+1/2, y+1/2, z'
'x+1/2, -y+1/2, z+1/2'
'-x, -y, -z'
'-x, y, 1/2-z'
'1/2-x, 1/2-y, -z'
'1/2-x, 1/2+y, 1/2-z'

loop_
_atom_site_label
_atom_site_type_symbol
_atom_site_fract_x
_atom_site_fract_y
_atom_site_fract_z
_atom_site_occupancy
_atom_site_attached_hydrogens
Ga1 Ga 0.5 0.26567 0.25 1 0
N1 N 0.3616 0.2372 0.2596 1 0
N2 N 0.5119 0.1837 0.4210 1 0
O1 O 0.1716 0.3842 0.3023 1 0
O2 O 0.1754 0.2364 0.2835 1 0
O3 O 0.5157 0.3626 0.3755 1 0
O4 O 0.5394 0.3970 0.5894 1 0
C1 C 0.3112 0.3204 0.2820 1 0
H1 H 0.3216 0.3618 0.2108 1 0
H2 H 0.3353 0.3472 0.3644 1 0
C2 C 0.2103 0.3108 0.2896 1 0
C3 C 0.3514 0.1714 0.3696 1 0
H3 H 0.3316 0.2030 0.4462 1 0
H4 H 0.3060 0.1286 0.3409 1 0
C4 C 0.4358 0.1211 0.4114 1 0
H5 H 0.4301 0.0928 0.4970 1 0
H6 H 0.4458 0.0748 0.3467 1 0
C5 C 0.5102 0.2453 0.5372 1 0
H7 H 0.4540 0.2390 0.5764 1 0
H8 H 0.5563 0.2278 0.6038 1 0
C6 C 0.5234 0.3422 0.5016 1 0
C7 C 0.5980 0.1356 0.4222 1 0
H9 H 0.5925 0.0839 0.3642 1 0
H10 H 0.6155 0.1152 0.5116 1 0
C8 C 0.6670 0.1996 0.3744 1 0
H11 H 0.6763 0.2481 0.4378 1 0
H12 H 0.7226 0.1683 0.3695 1 0
Na1 Na 0.5 0.4958 0.75 1 0
O5 O 0.0 0.4428 0.25 1 2
O6 O 0.8514 0.0451 0.1877 1 2
O7 O 0.7268 0.5098 0.0558 1 2

loop_
_geom_angle_atom_site_label_1
_geom_angle_atom_site_label_2
_geom_angle_atom_site_label_3
_geom_angle
_geom_angle_site_symmetry_1
_geom_angle_site_symmetry_2
_geom_angle_site_symmetry_3
_geom_angle_publ_flag
O3 Ga1 N1 101.23 . . . yes
O3 Ga1 N2 84.44 . . . yes
O3 Ga1 O3 82.37 . . 2_655 yes
O3 Ga1 N1 95.92 . . 2_655 yes
O3 Ga1 N2 166.25 . . 2_655 yes
N1 Ga1 N2 82.83 . . . yes
O3 Ga1 N1 95.92 2_655 . . yes
N1 Ga1 N1 157.16 . . 2_655 yes
N1 Ga1 N2 83.96 . . 2_655 yes
O3 Ga1 N2 166.25 2_655 . . yes
N1 Ga1 N2 83.96 2_655 . . yes
N2 Ga1 N2 108.96 . . 2_655 yes
O3 Ga1 N1 101.23 2_655 . 2_655 yes
O3 Ga1 N2 84.44 2_655 . 2_655 yes
N1 Ga1 N2 82.83 2_655 . 2_655 yes
O4 Na1 O4 100.06 . . 2_656 yes
O3 Na1 O4 102.24 3_666 . . yes
O3 Na1 O4 152.90 4_565 . . yes
O4 Na1 O6 74.39 . . 7_656 yes
O4 Na1 O6 86.46 . . 8_455 yes
O3 Na1 O4 152.90 3_666 . 2_656 yes
O3 Na1 O4 102.24 4_565 . 2_656 yes
O4 Na1 O6 86.46 2_656 . 7_656 yes
O4 Na1 O6 74.39 2_656 . 8_455 yes
O3 Na1 O3 61.84 3_666 . 4_565 yes
O3 Na1 O6 114.26 3_666 . 7_656 yes
O3 Na1 O6 91.77 3_666 . 8_455 yes
O3 Na1 O6 91.77 4_565 . 7_656 yes
O3 Na1 O6 114.26 4_565 . 8_455 yes
O6 Na1 O6 150.16 7_656 . 8_455 yes
Ga1 O3 C6 117.44 . . . yes
Ga1 O3 Na1 107.90 . . 3_666 yes
Na1 O3 C6 134.28 3_666 . . yes
Na1 O4 C6 153.46 . . . yes
Ga1 N1 C1 110.81 . . . yes
Ga1 N1 C3 108.43 . . . yes
Ga1 N1 C8 104.76 . . 2_655 yes
C1 N1 C3 110.90 . . . yes
C1 N1 C8 109.41 . . 2_655 yes
C3 N1 C8 112.37 . . 2_655 yes
Ga1 N2 C4 107.02 . . . yes
Ga1 N2 C5 105.99 . . . yes
Ga1 N2 C7 108.11 . . . yes
C4 N2 C5 112.59 . . . yes
C4 N2 C7 111.89 . . . yes
C5 N2 C7 110.88 . . . yes
N1 C1 C2 116.87 . . . yes
O1 C2 O2 126.34 . . . yes
O1 C2 C1 113.31 . . . yes
O2 C2 C1 120.35 . . . yes
N1 C3 C4 113.64 . . . yes
N2 C4 C3 109.99 . . . yes
N2 C5 C6 113.40 . . . yes
O3 C6 O4 123.31 . . . yes
O3 C6 C5 116.87 . . . yes
O4 C6 C5 119.81 . . . yes
N2 C7 C8 108.41 . . . yes
N1 C8 C7 111.09 2_655 . . yes
N1 C1 H1 108.00 . . . no
N1 C1 H2 108.00 . . . no
C2 C1 H1 108.00 . . . no
C2 C1 H2 108.00 . . . no
H1 C1 H2 107.00 . . . no
N1 C3 H3 109.00 . . . no
N1 C3 H4 109.00 . . . no
C4 C3 H3 109.00 . . . no
C4 C3 H4 109.00 . . . no
H3 C3 H4 108.00 . . . no
N2 C4 H5 110.00 . . . no
N2 C4 H6 110.00 . . . no
C3 C4 H5 110.00 . . . no
C3 C4 H6 110.00 . . . no
H5 C4 H6 108.00 . . . no
N2 C5 H7 109.00 . . . no
N2 C5 H8 109.00 . . . no
C6 C5 H7 109.00 . . . no
C6 C5 H8 109.00 . . . no
H7 C5 H8 108.00 . . . no
N2 C7 H9 110.00 . . . no
N2 C7 H10 110.00 . . . no
C8 C7 H9 110.00 . . . no
C8 C7 H10 110.00 . . . no
H9 C7 H10 108.00 . . . no
C7 C8 H11 109.00 . . . no
C7 C8 H12 109.00 . . . no
H11 C8 H12 108.00 . . . no
N1 C8 H11 109.00 2_655 . . no
N1 C8 H12 109.00 2_655 . . no

loop_
_geom_bond_atom_site_label_1
_geom_bond_atom_site_label_2
_geom_bond_distance
_geom_bond_site_symmetry_1
_geom_bond_site_symmetry_2
_geom_bond_publ_flag
Ga1 O3 1.9270 . . yes
Ga1 N1 2.1514 . . yes
Ga1 N2 2.1110 . . yes
Ga1 O3 1.9270 . 2_655 yes
Ga1 N1 2.1514 . 2_655 yes
Ga1 N2 2.1110 . 2_655 yes
Na1 O4 2.3011 . . yes
Na1 O4 2.3011 . 2_656 yes
Na1 O3 2.4696 . 3_666 yes
Na1 O3 2.4696 . 4_565 yes
Na1 O6 2.3766 . 7_656 yes
Na1 O6 2.3766 . 8_455 yes
O1 C2 1.2561 . . yes
O2 C2 1.2323 . . yes
O3 C6 1.3029 . . yes
O4 C6 1.2173 . . yes
N1 C1 1.4865 . . yes
N1 C3 1.4981 . . yes
N1 C8 1.4970 . 2_655 yes
N2 C4 1.4844 . . yes
N2 C5 1.4910 . . yes
N2 C7 1.4906 . . yes
C1 C2 1.5448 . . no
C3 C4 1.5185 . . no
C5 C6 1.5102 . . no
C7 C8 1.5220 . . no
C1 H1 0.9700 . . no
C1 H2 0.9700 . . no
C3 H3 0.9700 . . no
C3 H4 0.9700 . . no
C4 H5 0.9700 . . no
C4 H6 0.9700 . . no
C5 H7 0.9700 . . no
C5 H8 0.9700 . . no
C7 H9 0.9700 . . no
C7 H10 0.9700 . . no
C8 H11 0.9700 . . no
C8 H12 0.9700 . . no
